data_7134288
loop_
_publ_author_name
'Mondal, Avijit'
'Phukan, Hirak Jyoti'
'Mohar, Kailash'
'Pal, Debjyoti'
'Sharma, Rahul'
'Purkayastha, Siddhartha'
'Guha, Ankur Kanti'
'Srimani, Dipankar'

_publ_section_title
;
 Designing a NNO-manganese complex overcoming steric constraints in
 (de)hydrogenative coupling.
;
_journal_issue 25
_journal_name_full 'Chemical communications (Cambridge, England)'
_journal_page_first 4796
_journal_page_last 4799
_journal_paper_doi 10.1039/d5cc00048c
_journal_volume 61
_journal_year 2025
_chemical_formula_moiety 'Br, C12 H14 Mn N2 O4'
_chemical_formula_sum 'C12 H14 Br Mn N2 O4'
_chemical_formula_weight 385.10
_space_group_crystal_system triclinic
_space_group_IT_number 2
_space_group_name_Hall '-P 1'
_space_group_name_H-M_alt 'P -1'
_atom_sites_solution_hydrogens mixed
_audit_creation_date 2023-09-06
_audit_creation_method
;
Olex2 1.5
(compiled 2021.07.19 svn.r715e62df for OlexSys, GUI svn.r6380)
;
_audit_update_record
;
2024-02-06 deposited with the CCDC.	2025-02-25 downloaded from the CCDC.
;
_cell_angle_alpha 79.837(3)
_cell_angle_beta 75.722(2)
_cell_angle_gamma 71.616(4)
_cell_formula_units_Z 2
_cell_length_a 7.3733(5)
_cell_length_b 8.8785(8)
_cell_length_c 12.8155(14)
_cell_measurement_reflns_used 3242
_cell_measurement_temperature 296(2)
_cell_measurement_theta_max 27.29
_cell_measurement_theta_min 2.43
_cell_volume 767.09(12)
_computing_cell_refinement 'Bruker SAINT'
_computing_data_collection 'Bruker APEX2'
_computing_data_reduction 'Bruker SAINT'
_computing_molecular_graphics 'Olex2 1.5 (Dolomanov et al., 2009)'
_computing_publication_material 'Olex2 1.5 (Dolomanov et al., 2009)'
_computing_structure_refinement 'XL  (Sheldrick, 2008)'
_computing_structure_solution 'SHELXT 2014/5 (Sheldrick, 2014)'
_diffrn_ambient_temperature 296.15
_diffrn_measured_fraction_theta_full 0.940
_diffrn_measured_fraction_theta_max 0.940
_diffrn_measurement_device_type 'Bruker APEX-II CCD'
_diffrn_measurement_method '\f and \w scans'
_diffrn_radiation_type MoK\a
_diffrn_radiation_wavelength 0.71073
_diffrn_reflns_av_R_equivalents 0.0520
_diffrn_reflns_av_unetI/netI 0.0578
_diffrn_reflns_Laue_measured_fraction_full 0.940
_diffrn_reflns_Laue_measured_fraction_max 0.940
_diffrn_reflns_limit_h_max 8
_diffrn_reflns_limit_h_min -8
_diffrn_reflns_limit_k_max 10
_diffrn_reflns_limit_k_min -10
_diffrn_reflns_limit_l_max 15
_diffrn_reflns_limit_l_min -15
_diffrn_reflns_number 6915
_diffrn_reflns_point_group_measured_fraction_full 0.940
_diffrn_reflns_point_group_measured_fraction_max 0.940
_diffrn_reflns_theta_full 24.992
_diffrn_reflns_theta_max 24.992
_diffrn_reflns_theta_min 2.431
_diffrn_source_current 1.0
_diffrn_source_power 0.05
_diffrn_source_voltage 50.0
_diffrn_standards_number 0
_exptl_absorpt_coefficient_mu 3.477
_exptl_absorpt_correction_type none
_exptl_crystal_colour orange
_exptl_crystal_colour_primary orange
_exptl_crystal_density_diffrn 1.667
_exptl_crystal_description block
_exptl_crystal_F_000 384
_exptl_crystal_size_max 0.36
_exptl_crystal_size_mid 0.33
_exptl_crystal_size_min 0.3
_refine_diff_density_max 0.451
_refine_diff_density_min -0.557
_refine_diff_density_rms 0.094
_refine_ls_extinction_method none
_refine_ls_goodness_of_fit_ref 1.051
_refine_ls_hydrogen_treatment mixed
_refine_ls_matrix_type full
_refine_ls_number_parameters 186
_refine_ls_number_reflns 2542
_refine_ls_number_restraints 1
_refine_ls_restrained_S_all 1.051
_refine_ls_R_factor_all 0.0508
_refine_ls_R_factor_gt 0.0413
_refine_ls_shift/su_max 0.001
_refine_ls_shift/su_mean 0.000
_refine_ls_structure_factor_coef Fsqd
_refine_ls_weighting_details 'w=1/[\s^2^(Fo^2^)+(0.0585P)^2^+0.1287P] where P=(Fo^2^+2Fc^2^)/3'
_refine_ls_weighting_scheme calc
_refine_ls_wR_factor_gt 0.1070
_refine_ls_wR_factor_ref 0.1130
_reflns_Friedel_coverage 0.000
_reflns_number_gt 2123
_reflns_number_total 2542
_reflns_threshold_expression 'I > 2\s(I)'
_cod_data_source_file d5cc00048c2.cif
_cod_data_source_block amds350nme_ds_0m_a
_cod_depositor_comments 'Adding full bibliography for 7134286--7134288.cif.'
_cod_database_code 7134288
_shelx_shelxl_version_number 2019/1
_shelx_space_group_comment
;
The symmetry employed for this shelxl refinement is uniquely defined
by the following loop, which should always be used as a source of
symmetry information in preference to the above space-group names.
They are only intended as comments.
;
_olex2_refinement_description
;
1. Fixed Uiso
 At 1.2 times of:
  All C(H) groups, All C(H,H) groups
 At 1.5 times of:
  All C(H,H,H) groups
2. Restrained distances
 H003-O003
 0.87 with sigma of 0.02
3.a Secondary CH2 refined with riding coordinates:
 C009(H00A,H00B), C00B(H00C,H00D), C00C(H00E,H00F)
3.b Aromatic/amide H refined with riding coordinates:
 C008(H008), C00E(H00G), C00G(H00H), C00H(H00I)
3.c Idealised Me refined as rotating group:
 C00I(H00J,H00K,H00L)
;
_olex2_submission_special_instructions 'No special instructions were received'

loop_
_space_group_symop_operation_xyz
'x, y, z'
'-x, -y, -z'

loop_
_atom_site_label
_atom_site_type_symbol
_atom_site_fract_x
_atom_site_fract_y
_atom_site_fract_z
_atom_site_U_iso_or_equiv
_atom_site_adp_type
_atom_site_occupancy
_atom_site_site_symmetry_order
_atom_site_calc_flag
_atom_site_refinement_flags_posn
_atom_site_refinement_flags_adp
_atom_site_refinement_flags_occupancy
_atom_site_disorder_assembly
_atom_site_disorder_group
Br1 Br 0.92686(7) 0.78900(5) 0.82630(3) 0.0591(2) Uani 1 1 d . . . . .
Mn1 Mn 0.32222(7) 0.34745(6) 0.73245(4) 0.03816(19) Uani 1 1 d . . . . .
O003 O 0.0273(4) 0.4366(3) 0.7859(2) 0.0403(6) Uani 1 1 d D . . . .
N1 N 0.2585(4) 0.2665(3) 0.6102(2) 0.0349(6) Uani 1 1 d . . . . .
N2 N 0.2626(4) 0.1346(4) 0.8107(2) 0.0428(7) Uani 1 1 d . . . . .
O3 O 0.7445(4) 0.2226(5) 0.6546(3) 0.0788(11) Uani 1 1 d . . . . .
C007 C 0.2662(5) 0.1119(4) 0.6242(3) 0.0387(8) Uani 1 1 d . . . . .
C008 C 0.2117(5) 0.3517(5) 0.5182(3) 0.0458(9) Uani 1 1 d . . . . .
H008 H 0.204565 0.459639 0.507656 0.055 Uiso 1 1 calc R U . . .
C009 C 0.3223(6) 0.0223(4) 0.7267(3) 0.0469(9) Uani 1 1 d . . . . .
H00A H 0.258468 -0.061671 0.751057 0.056 Uiso 1 1 calc R U . . .
H00B H 0.462364 -0.026666 0.714539 0.056 Uiso 1 1 calc R U . . .
O2 O 0.3729(6) 0.6469(4) 0.6048(4) 0.1060(16) Uani 1 1 d . . . . .
C00B C 0.0448(5) 0.1720(5) 0.8507(3) 0.0509(10) Uani 1 1 d . . . . .
H00C H -0.015436 0.160864 0.794290 0.061 Uiso 1 1 calc R U . . .
H00D H 0.015455 0.097339 0.912937 0.061 Uiso 1 1 calc R U . . .
C00C C -0.0359(5) 0.3383(5) 0.8815(3) 0.0483(9) Uani 1 1 d . . . . .
H00E H -0.177289 0.367342 0.901571 0.058 Uiso 1 1 calc R U . . .
H00F H 0.014956 0.349310 0.941867 0.058 Uiso 1 1 calc R U . . .
C3 C 0.5782(6) 0.2653(5) 0.6851(3) 0.0515(10) Uani 1 1 d . . . . .
C00E C 0.2256(6) 0.0420(5) 0.5475(4) 0.0568(11) Uani 1 1 d . . . . .
H00G H 0.228291 -0.064981 0.559730 0.068 Uiso 1 1 calc R U . . .
O4 O 0.4206(6) 0.4422(7) 0.9163(4) 0.1250(19) Uani 1 1 d . . . . .
C00G C 0.1813(6) 0.1311(7) 0.4536(4) 0.0643(13) Uani 1 1 d . . . . .
H00H H 0.156793 0.084804 0.400824 0.077 Uiso 1 1 calc R U . . .
C00H C 0.1738(6) 0.2872(6) 0.4388(3) 0.0594(12) Uani 1 1 d . . . . .
H00I H 0.143493 0.350040 0.375842 0.071 Uiso 1 1 calc R U . . .
C00I C 0.3628(7) 0.0536(6) 0.9019(4) 0.0715(14) Uani 1 1 d . . . . .
H00J H 0.332341 -0.045530 0.928059 0.107 Uiso 1 1 calc R U . . .
H00K H 0.319213 0.121055 0.959353 0.107 Uiso 1 1 calc R U . . .
H00L H 0.501347 0.033293 0.876906 0.107 Uiso 1 1 calc R U . . .
C2 C 0.3477(6) 0.5318(5) 0.6568(4) 0.0621(12) Uani 1 1 d . . . . .
C4 C 0.3767(6) 0.4060(7) 0.8473(4) 0.0703(14) Uani 1 1 d . . . . .
H003 H 0.001(6) 0.532(3) 0.799(3) 0.046(11) Uiso 1 1 d D . . . .

loop_
_atom_site_aniso_label
_atom_site_aniso_U_11
_atom_site_aniso_U_22
_atom_site_aniso_U_33
_atom_site_aniso_U_23
_atom_site_aniso_U_13
_atom_site_aniso_U_12
Br1 0.0835(4) 0.0467(3) 0.0424(3) -0.0142(2) -0.0062(2) -0.0118(2)
Mn1 0.0356(3) 0.0446(4) 0.0344(3) -0.0146(3) -0.0037(2) -0.0086(3)
O003 0.0417(13) 0.0379(14) 0.0363(15) -0.0104(12) -0.0055(11) -0.0028(12)
N1 0.0368(15) 0.0370(16) 0.0257(16) -0.0047(13) -0.0040(12) -0.0044(13)
N2 0.0417(16) 0.0460(17) 0.0286(17) -0.0015(14) -0.0071(13) 0.0026(14)
O3 0.0377(16) 0.112(3) 0.078(2) -0.032(2) -0.0001(15) -0.0074(18)
C007 0.0369(18) 0.0367(19) 0.036(2) -0.0096(16) -0.0007(15) -0.0035(16)
C008 0.047(2) 0.049(2) 0.030(2) -0.0029(17) -0.0047(16) -0.0016(18)
C009 0.054(2) 0.033(2) 0.044(2) -0.0043(17) -0.0048(18) -0.0017(18)
O2 0.101(3) 0.056(2) 0.135(4) -0.012(2) 0.039(3) -0.034(2)
C00B 0.045(2) 0.048(2) 0.046(3) 0.0047(19) 0.0027(18) -0.0094(19)
C00C 0.0386(19) 0.059(2) 0.036(2) -0.0071(19) 0.0022(16) -0.0053(18)
C3 0.052(2) 0.061(2) 0.045(2) -0.019(2) -0.0078(19) -0.016(2)
C00E 0.055(2) 0.057(3) 0.060(3) -0.028(2) -0.006(2) -0.012(2)
O4 0.094(3) 0.210(5) 0.106(3) -0.094(4) -0.027(2) -0.045(3)
C00G 0.055(2) 0.091(4) 0.049(3) -0.039(3) -0.012(2) -0.007(3)
C00H 0.054(2) 0.084(4) 0.030(2) -0.012(2) -0.0140(19) 0.001(2)
C00I 0.074(3) 0.080(3) 0.039(3) 0.007(2) -0.020(2) 0.008(3)
C2 0.053(2) 0.054(3) 0.073(3) -0.023(2) 0.012(2) -0.017(2)
C4 0.048(2) 0.105(4) 0.064(3) -0.043(3) -0.003(2) -0.019(3)

loop_
_atom_type_symbol
_atom_type_description
_atom_type_scat_dispersion_real
_atom_type_scat_dispersion_imag
_atom_type_scat_source
C C 0.0033 0.0016 'International Tables Vol C Tables 4.2.6.8 and 6.1.1.4'
H H 0.0000 0.0000 'International Tables Vol C Tables 4.2.6.8 and 6.1.1.4'
Br Br -0.2901 2.4595 'International Tables Vol C Tables 4.2.6.8 and 6.1.1.4'
Mn Mn 0.3368 0.7283 'International Tables Vol C Tables 4.2.6.8 and 6.1.1.4'
N N 0.0061 0.0033 'International Tables Vol C Tables 4.2.6.8 and 6.1.1.4'
O O 0.0106 0.0060 'International Tables Vol C Tables 4.2.6.8 and 6.1.1.4'

loop_
_geom_angle_atom_site_label_1
_geom_angle_atom_site_label_2
_geom_angle_atom_site_label_3
_geom_angle
_geom_angle_site_symmetry_1
_geom_angle_site_symmetry_3
_geom_angle_publ_flag
O003 Mn1 N2 81.54(11) . . ?
N1 Mn1 O003 87.13(10) . . ?
N1 Mn1 N2 78.96(12) . . ?
C3 Mn1 O003 178.55(15) . . ?
C3 Mn1 N1 91.76(14) . . ?
C3 Mn1 N2 97.33(16) . . ?
C3 Mn1 C2 87.3(2) . . ?
C3 Mn1 C4 88.52(19) . . ?
C2 Mn1 O003 93.72(16) . . ?
C2 Mn1 N1 95.01(18) . . ?
C2 Mn1 N2 172.46(18) . . ?
C2 Mn1 C4 89.2(3) . . ?
C4 Mn1 O003 92.52(16) . . ?
C4 Mn1 N1 175.8(2) . . ?
C4 Mn1 N2 96.8(2) . . ?
Mn1 O003 H003 110(3) . . ?
C00C O003 Mn1 109.3(2) . . ?
C00C O003 H003 111(3) . . ?
C007 N1 Mn1 115.6(2) . . ?
C007 N1 C008 117.5(3) . . ?
C008 N1 Mn1 126.8(3) . . ?
C009 N2 Mn1 106.6(2) . . ?
C009 N2 C00B 108.5(3) . . ?
C009 N2 C00I 108.0(3) . . ?
C00B N2 Mn1 107.3(2) . . ?
C00I N2 Mn1 116.6(3) . . ?
C00I N2 C00B 109.6(3) . . ?
N1 C007 C009 115.3(3) . . ?
N1 C007 C00E 121.5(4) . . ?
C00E C007 C009 123.2(4) . . ?
N1 C008 H008 118.4 . . ?
N1 C008 C00H 123.1(4) . . ?
C00H C008 H008 118.4 . . ?
N2 C009 C007 109.1(3) . . ?
N2 C009 H00A 109.9 . . ?
N2 C009 H00B 109.9 . . ?
C007 C009 H00A 109.9 . . ?
C007 C009 H00B 109.9 . . ?
H00A C009 H00B 108.3 . . ?
N2 C00B H00C 109.7 . . ?
N2 C00B H00D 109.7 . . ?
H00C C00B H00D 108.2 . . ?
C00C C00B N2 109.8(3) . . ?
C00C C00B H00C 109.7 . . ?
C00C C00B H00D 109.7 . . ?
O003 C00C C00B 104.7(3) . . ?
O003 C00C H00E 110.8 . . ?
O003 C00C H00F 110.8 . . ?
C00B C00C H00E 110.8 . . ?
C00B C00C H00F 110.8 . . ?
H00E C00C H00F 108.9 . . ?
O3 C3 Mn1 175.3(4) . . ?
C007 C00E H00G 120.1 . . ?
C00G C00E C007 119.8(4) . . ?
C00G C00E H00G 120.1 . . ?
C00E C00G H00H 120.5 . . ?
C00H C00G C00E 119.0(4) . . ?
C00H C00G H00H 120.5 . . ?
C008 C00H H00I 120.5 . . ?
C00G C00H C008 119.1(4) . . ?
C00G C00H H00I 120.5 . . ?
N2 C00I H00J 109.5 . . ?
N2 C00I H00K 109.5 . . ?
N2 C00I H00L 109.5 . . ?
H00J C00I H00K 109.5 . . ?
H00J C00I H00L 109.5 . . ?
H00K C00I H00L 109.5 . . ?
O2 C2 Mn1 176.6(4) . . ?
O4 C4 Mn1 176.4(4) . . ?

loop_
_geom_bond_atom_site_label_1
_geom_bond_atom_site_label_2
_geom_bond_distance
_geom_bond_site_symmetry_2
_geom_bond_publ_flag
Mn1 O003 2.048(2) . ?
Mn1 N1 2.041(3) . ?
Mn1 N2 2.100(3) . ?
Mn1 C3 1.785(4) . ?
Mn1 C2 1.788(5) . ?
Mn1 C4 1.815(5) . ?
O003 C00C 1.442(5) . ?
O003 H003 0.849(19) . ?
N1 C007 1.338(4) . ?
N1 C008 1.343(5) . ?
N2 C009 1.488(5) . ?
N2 C00B 1.506(5) . ?
N2 C00I 1.490(5) . ?
O3 C3 1.150(5) . ?
C007 C009 1.490(5) . ?
C007 C00E 1.385(5) . ?
C008 H008 0.9300 . ?
C008 C00H 1.374(6) . ?
C009 H00A 0.9700 . ?
C009 H00B 0.9700 . ?
O2 C2 1.158(5) . ?
C00B H00C 0.9700 . ?
C00B H00D 0.9700 . ?
C00B C00C 1.492(6) . ?
C00C H00E 0.9700 . ?
C00C H00F 0.9700 . ?
C00E H00G 0.9300 . ?
C00E C00G 1.369(7) . ?
O4 C4 1.139(6) . ?
C00G H00H 0.9300 . ?
C00G C00H 1.350(7) . ?
C00H H00I 0.9300 . ?
C00I H00J 0.9600 . ?
C00I H00K 0.9600 . ?
C00I H00L 0.9600 . ?

loop_
_geom_torsion_atom_site_label_1
_geom_torsion_atom_site_label_2
_geom_torsion_atom_site_label_3
_geom_torsion_atom_site_label_4
_geom_torsion
_geom_torsion_site_symmetry_1
_geom_torsion_site_symmetry_2
_geom_torsion_site_symmetry_3
_geom_torsion_site_symmetry_4
_geom_torsion_publ_flag
Mn1 O003 C00C C00B -51.2(3) . . . . ?
Mn1 N1 C007 C009 -0.6(4) . . . . ?
Mn1 N1 C007 C00E 179.8(3) . . . . ?
Mn1 N1 C008 C00H 178.9(3) . . . . ?
Mn1 N2 C009 C007 -39.8(3) . . . . ?
Mn1 N2 C00B C00C -33.0(4) . . . . ?
N1 C007 C009 N2 27.8(4) . . . . ?
N1 C007 C00E C00G 1.7(6) . . . . ?
N1 C008 C00H C00G 0.8(6) . . . . ?
N2 C00B C00C O003 55.6(4) . . . . ?
C007 N1 C008 C00H -0.6(5) . . . . ?
C007 C00E C00G C00H -1.5(6) . . . . ?
C008 N1 C007 C009 179.0(3) . . . . ?
C008 N1 C007 C00E -0.6(5) . . . . ?
C009 N2 C00B C00C -147.9(3) . . . . ?
C009 C007 C00E C00G -177.8(4) . . . . ?
C00B N2 C009 C007 75.5(4) . . . . ?
C00E C007 C009 N2 -152.6(4) . . . . ?
C00E C00G C00H C008 0.3(6) . . . . ?
C00I N2 C009 C007 -165.9(3) . . . . ?
C00I N2 C00B C00C 94.4(4) . . . . ?
